data_4507515
loop_
_publ_author_name
'Agarwal, Rashmi A.'
'Aijaz, Arshad'
'Sa\~nudo, Carolina'
'Xu, Qiang'
'Bharadwaj, Parimal K.'

_publ_section_title
;
 Gas Adsorption and Magnetic Properties in Isostructural Ni(II), Mn(II),
 and Co(II) Coordination Polymers
;
_journal_issue 3
_journal_name_full 'Crystal Growth &amp; Design'
_journal_page_first 1238
_journal_paper_doi 10.1021/cg3016904
_journal_volume 13
_journal_year 2013
_chemical_formula_moiety 'C63 H39 Cl N12 Ni2 O6'
_chemical_formula_sum 'C63 H39 Cl N12 Ni2 O6'
_chemical_formula_weight 1212.93
_chemical_name_systematic
;
 ?
;
_space_group_IT_number 163
_symmetry_cell_setting trigonal
_symmetry_space_group_name_Hall '-P 3 2c'
_symmetry_space_group_name_H-M 'P -3 1 c'
_atom_sites_solution_hydrogens geom
_atom_sites_solution_primary direct
_atom_sites_solution_secondary difmap
_audit_creation_method SHELXL-97
_cell_angle_alpha 90.000(5)
_cell_angle_beta 90.000(5)
_cell_angle_gamma 120.000(5)
_cell_formula_units_Z 2
_cell_length_a 16.954(5)
_cell_length_b 16.954(5)
_cell_length_c 13.846(5)
_cell_measurement_reflns_used 999
_cell_measurement_temperature 100(2)
_cell_measurement_theta_max 28.29
_cell_measurement_theta_min 1.39
_cell_volume 3446.7(19)
_computing_cell_refinement 'SAINT 6.45 ( Bruker, 2003)'
_computing_data_collection 'SMART 5.628 (Bruker, 2003)'
_computing_data_reduction 'SAINT 6.45 ( Bruker, 2003)'
_computing_molecular_graphics 'DIAMOND 2.1e'
_computing_structure_refinement 'SHELXL-97 (Sheldrick, 1997)'
_computing_structure_solution SIR-97
_diffrn_ambient_temperature 100(2)
_diffrn_measured_fraction_theta_full 0.991
_diffrn_measured_fraction_theta_max 0.991
_diffrn_measurement_device_type 'BRUKER SMART APEX'
_diffrn_measurement_method /w-scans
_diffrn_radiation_monochromator graphite
_diffrn_radiation_source 'fine-focus sealed tube'
_diffrn_radiation_type MoK\a
_diffrn_radiation_wavelength 0.71073
_diffrn_reflns_av_R_equivalents 0.0684
_diffrn_reflns_av_sigmaI/netI 0.0472
_diffrn_reflns_limit_h_max 22
_diffrn_reflns_limit_h_min -21
_diffrn_reflns_limit_k_max 22
_diffrn_reflns_limit_k_min -18
_diffrn_reflns_limit_l_max 18
_diffrn_reflns_limit_l_min -18
_diffrn_reflns_number 21681
_diffrn_reflns_theta_full 28.29
_diffrn_reflns_theta_max 28.29
_diffrn_reflns_theta_min 1.39
_exptl_absorpt_coefficient_mu 0.638
_exptl_absorpt_correction_T_max 0.8938
_exptl_absorpt_correction_T_min 0.8724
_exptl_absorpt_correction_type empirical
_exptl_absorpt_process_details SADABS
_exptl_crystal_colour Green
_exptl_crystal_density_diffrn 1.169
_exptl_crystal_density_method 'not measured'
_exptl_crystal_description Needle
_exptl_crystal_F_000 1244
_exptl_crystal_size_max 0.22
_exptl_crystal_size_mid 0.20
_exptl_crystal_size_min 0.18
_refine_diff_density_max 1.275
_refine_diff_density_min -0.712
_refine_diff_density_rms 0.137
_refine_ls_extinction_method none
_refine_ls_goodness_of_fit_ref 1.109
_refine_ls_hydrogen_treatment constr
_refine_ls_matrix_type full
_refine_ls_number_parameters 129
_refine_ls_number_reflns 2859
_refine_ls_number_restraints 0
_refine_ls_restrained_S_all 1.109
_refine_ls_R_factor_all 0.0762
_refine_ls_R_factor_gt 0.0587
_refine_ls_shift/su_max 0.000
_refine_ls_shift/su_mean 0.000
_refine_ls_structure_factor_coef Fsqd
_refine_ls_weighting_details 'calc w=1/[\s^2^(Fo^2^)+(0.1138P)^2^+1.5885P] where P=(Fo^2^+2Fc^2^)/3'
_refine_ls_weighting_scheme calc
_refine_ls_wR_factor_gt 0.1745
_refine_ls_wR_factor_ref 0.1921
_reflns_number_gt 2154
_reflns_number_total 2859
_reflns_threshold_expression >2sigma(I)
_cod_data_source_file cg3016904_si_002.cif
_cod_data_source_block Compound1
_cod_depositor_comments
;
The following automatic conversions were performed:

'_symmetry_cell_setting' value 'Trigonal' changed to 'trigonal'
according to /home/saulius/struct/CIF-dictionaries/cif_core.dic
dictionary named 'cif_core.dic' version 2.4.2 from 2011-04-26.

Automatic conversion script
Id: cif_fix_values 1891 2012-01-12 08:04:46Z andrius 
;
_cod_original_sg_symbol_H-M P-31c
_cod_database_code 4507515

loop_
_symmetry_equiv_pos_as_xyz
'x, y, z'
'-y, x-y, z'
'-x+y, -x, z'
'-y, -x, -z+1/2'
'x, x-y, -z+1/2'
'-x+y, y, -z+1/2'
'-x, -y, -z'
'y, -x+y, -z'
'x-y, x, -z'
'y, x, z-1/2'
'-x, -x+y, z-1/2'
'x-y, -y, z-1/2'

loop_
_atom_site_label
_atom_site_type_symbol
_atom_site_fract_x
_atom_site_fract_y
_atom_site_fract_z
_atom_site_U_iso_or_equiv
_atom_site_adp_type
_atom_site_occupancy
_atom_site_symmetry_multiplicity
_atom_site_calc_flag
_atom_site_refinement_flags
Ni1 Ni -0.3333 0.3333 0.60173(4) 0.0133(2) Uani 1 3 d S
Cl1 Cl 0.3333 0.6667 0.7500 0.0173(4) Uani 1 6 d S
O1 O -0.22311(13) 0.42358(13) 0.68064(13) 0.0159(4) Uani 1 1 d .
N1 N 0.10945(16) 0.50599(16) 0.91417(17) 0.0179(5) Uani 1 1 d .
N2 N 0.22807(15) 0.56117(15) 1.01594(16) 0.0150(5) Uani 1 1 d .
C1 C -0.1848(3) 0.40761(13) 0.7500 0.0153(7) Uani 1 2 d S
C2 C -0.0824(2) 0.45881(12) 0.7500 0.0157(8) Uani 1 2 d S
C3 C -0.03534(19) 0.45864(19) 0.8327(2) 0.0184(6) Uani 1 1 d .
H3 H -0.0668 0.4279 0.8880 0.022 Uiso 1 1 calc R
C4 C 0.05853(19) 0.50480(19) 0.83115(19) 0.0181(6) Uani 1 1 d .
C5 C 0.1068(3) 0.55338(13) 0.7500 0.0196(8) Uani 1 2 d S
H5 H 0.1701 0.5850 0.7500 0.023 Uiso 1 2 calc SR
C6 C 0.19060(18) 0.57878(19) 0.94243(19) 0.0164(6) Uani 1 1 d .
H6 H 0.2167 0.6354 0.9124 0.020 Uiso 1 1 calc R
C7 C 0.1684(2) 0.46976(19) 1.0385(2) 0.0204(6) Uani 1 1 d .
C8 C 0.1738(2) 0.4147(2) 1.1102(2) 0.0309(8) Uani 1 1 d .
H8 H 0.2228 0.4371 1.1526 0.037 Uiso 1 1 calc R
C9 C 0.1031(3) 0.3254(2) 1.1155(3) 0.0494(12) Uani 1 1 d .
H9 H 0.1042 0.2877 1.1636 0.059 Uiso 1 1 calc R
C10 C 0.0299(3) 0.2904(2) 1.0505(3) 0.0523(12) Uani 1 1 d .
H10 H -0.0155 0.2296 1.0553 0.063 Uiso 1 1 calc R
C11 C 0.0236(2) 0.3443(2) 0.9790(3) 0.0336(8) Uani 1 1 d .
H11 H -0.0251 0.3213 0.9361 0.040 Uiso 1 1 calc R
C12 C 0.0934(2) 0.4342(2) 0.9746(2) 0.0212(6) Uani 1 1 d .

loop_
_atom_site_aniso_label
_atom_site_aniso_U_11
_atom_site_aniso_U_22
_atom_site_aniso_U_33
_atom_site_aniso_U_23
_atom_site_aniso_U_13
_atom_site_aniso_U_12
Ni1 0.0147(3) 0.0147(3) 0.0107(3) 0.000 0.000 0.00733(13)
Cl1 0.0156(5) 0.0156(5) 0.0208(8) 0.000 0.000 0.0078(2)
O1 0.0175(10) 0.0184(10) 0.0109(9) 0.0012(7) -0.0016(7) 0.0084(8)
N1 0.0190(12) 0.0192(12) 0.0146(11) 0.0008(9) -0.0021(9) 0.0089(10)
N2 0.0152(11) 0.0180(11) 0.0097(11) -0.0007(8) -0.0007(8) 0.0067(9)
C1 0.0180(19) 0.0163(13) 0.0121(17) -0.0025(12) 0.000 0.0090(9)
C2 0.0147(18) 0.0158(13) 0.0163(19) 0.0001(12) 0.000 0.0073(9)
C3 0.0204(14) 0.0202(14) 0.0132(13) 0.0004(10) 0.0024(10) 0.0092(12)
C4 0.0196(14) 0.0218(14) 0.0125(13) -0.0020(10) -0.0058(10) 0.0100(11)
C5 0.0162(18) 0.0251(15) 0.0144(19) 0.0019(14) 0.000 0.0081(9)
C6 0.0152(13) 0.0179(13) 0.0146(13) -0.0003(10) -0.0016(10) 0.0070(11)
C7 0.0219(14) 0.0193(14) 0.0158(14) -0.0007(11) -0.0033(11) 0.0072(12)
C8 0.0340(18) 0.0220(16) 0.0282(17) -0.0003(12) -0.0166(14) 0.0076(14)
C9 0.049(2) 0.0268(18) 0.052(3) 0.0134(16) -0.028(2) 0.0041(17)
C10 0.047(2) 0.0232(18) 0.062(3) 0.0134(17) -0.029(2) -0.0015(16)
C11 0.0276(17) 0.0263(17) 0.0313(18) 0.0033(14) -0.0169(14) 0.0017(14)
C12 0.0234(14) 0.0212(14) 0.0169(14) -0.0015(11) -0.0050(11) 0.0096(12)

loop_
_atom_type_symbol
_atom_type_description
_atom_type_scat_dispersion_real
_atom_type_scat_dispersion_imag
_atom_type_scat_source
C C 0.0033 0.0016 'International Tables Vol C Tables 4.2.6.8 and 6.1.1.4'
H H 0.0000 0.0000 'International Tables Vol C Tables 4.2.6.8 and 6.1.1.4'
N N 0.0061 0.0033 'International Tables Vol C Tables 4.2.6.8 and 6.1.1.4'
O O 0.0106 0.0060 'International Tables Vol C Tables 4.2.6.8 and 6.1.1.4'
Ni Ni 0.3393 1.1124 'International Tables Vol C Tables 4.2.6.8 and 6.1.1.4'
Cl Cl 0.1484 0.1585 'International Tables Vol C Tables 4.2.6.8 and 6.1.1.4'

loop_
_geom_angle_atom_site_label_1
_geom_angle_atom_site_label_2
_geom_angle_atom_site_label_3
_geom_angle
_geom_angle_site_symmetry_1
_geom_angle_site_symmetry_3
O1 Ni1 O1 94.04(7) 3_455 .
O1 Ni1 O1 94.04(7) 3_455 2_565
O1 Ni1 O1 94.04(7) . 2_565
O1 Ni1 N2 92.98(8) 3_455 11
O1 Ni1 N2 81.21(9) . 11
O1 Ni1 N2 171.78(8) 2_565 11
O1 Ni1 N2 81.21(9) 3_455 10_455
O1 Ni1 N2 171.78(8) . 10_455
O1 Ni1 N2 92.98(8) 2_565 10_455
N2 Ni1 N2 92.30(9) 11 10_455
O1 Ni1 N2 171.78(8) 3_455 12_565
O1 Ni1 N2 92.98(8) . 12_565
O1 Ni1 N2 81.21(9) 2_565 12_565
N2 Ni1 N2 92.30(9) 11 12_565
N2 Ni1 N2 92.30(9) 10_455 12_565
C1 O1 Ni1 128.53(17) . .
C6 N1 C12 106.6(2) . .
C6 N1 C4 124.7(2) . .
C12 N1 C4 128.3(2) . .
C6 N2 C7 105.1(2) . .
C6 N2 Ni1 122.40(19) . 10_566
C7 N2 Ni1 129.78(18) . 10_566
O1 C1 O1 127.0(4) . 5_566
O1 C1 C2 116.48(18) . .
O1 C1 C2 116.48(18) 5_566 .
C3 C2 C3 120.7(3) . 5_566
C3 C2 C1 119.64(17) . .
C3 C2 C1 119.64(17) 5_566 .
C4 C3 C2 119.0(3) . .
C4 C3 H3 120.5 . .
C2 C3 H3 120.5 . .
C3 C4 C5 121.3(3) . .
C3 C4 N1 120.8(3) . .
C5 C4 N1 117.9(3) . .
C4 C5 C4 118.8(4) . 5_566
C4 C5 H5 120.6 . .
C4 C5 H5 120.6 5_566 .
N2 C6 N1 113.6(2) . .
N2 C6 H6 123.2 . .
N1 C6 H6 123.2 . .
C8 C7 N2 130.3(3) . .
C8 C7 C12 120.3(3) . .
N2 C7 C12 109.4(2) . .
C9 C8 C7 117.3(3) . .
C9 C8 H8 121.4 . .
C7 C8 H8 121.4 . .
C8 C9 C10 121.8(3) . .
C8 C9 H9 119.1 . .
C10 C9 H9 119.1 . .
C11 C10 C9 121.5(3) . .
C11 C10 H10 119.3 . .
C9 C10 H10 119.3 . .
C12 C11 C10 116.8(3) . .
C12 C11 H11 121.6 . .
C10 C11 H11 121.6 . .
C11 C12 N1 132.5(3) . .
C11 C12 C7 122.2(3) . .
N1 C12 C7 105.3(2) . .

loop_
_geom_bond_atom_site_label_1
_geom_bond_atom_site_label_2
_geom_bond_distance
_geom_bond_site_symmetry_2
Ni1 O1 2.0414(19) 3_455
Ni1 O1 2.041(2) .
Ni1 O1 2.0414(19) 2_565
Ni1 N2 2.146(2) 11
Ni1 N2 2.146(2) 10_455
Ni1 N2 2.146(2) 12_565
O1 C1 1.263(2) .
N1 C6 1.368(4) .
N1 C12 1.388(4) .
N1 C4 1.432(3) .
N2 C6 1.311(3) .
N2 C7 1.398(4) .
N2 Ni1 2.146(2) 10_566
C1 O1 1.263(3) 5_566
C1 C2 1.503(5) .
C2 C3 1.397(3) .
C2 C3 1.397(3) 5_566
C3 C4 1.378(4) .
C3 H3 0.9300 .
C4 C5 1.391(3) .
C5 C4 1.391(3) 5_566
C5 H5 0.9300 .
C6 H6 0.9300 .
C7 C8 1.396(4) .
C7 C12 1.413(4) .
C8 C9 1.385(5) .
C8 H8 0.9300 .
C9 C10 1.403(5) .
C9 H9 0.9300 .
C10 C11 1.387(5) .
C10 H10 0.9300 .
C11 C12 1.387(4) .
C11 H11 0.9300 .

loop_
_geom_torsion_atom_site_label_1
_geom_torsion_atom_site_label_2
_geom_torsion_atom_site_label_3
_geom_torsion_atom_site_label_4
_geom_torsion
_geom_torsion_site_symmetry_1
_geom_torsion_site_symmetry_4
O1 Ni1 O1 C1 2.5(2) 3_455 .
O1 Ni1 O1 C1 96.88(17) 2_565 .
N2 Ni1 O1 C1 -89.9(2) 11 .
N2 Ni1 O1 C1 -51.8(6) 10_455 .
N2 Ni1 O1 C1 178.3(2) 12_565 .
Ni1 O1 C1 O1 -42.65(14) . 5_566
Ni1 O1 C1 C2 137.35(14) . .
O1 C1 C2 C3 167.51(16) . .
O1 C1 C2 C3 -12.49(16) 5_566 .
O1 C1 C2 C3 -12.49(16) . 5_566
O1 C1 C2 C3 167.51(16) 5_566 5_566
C3 C2 C3 C4 -0.94(18) 5_566 .
C1 C2 C3 C4 179.06(18) . .
C2 C3 C4 C5 1.9(4) . .
C2 C3 C4 N1 -179.7(2) . .
C6 N1 C4 C3 -144.0(3) . .
C12 N1 C4 C3 43.5(4) . .
C6 N1 C4 C5 34.5(4) . .
C12 N1 C4 C5 -138.0(3) . .
C3 C4 C5 C4 -0.97(19) . 5_566
N1 C4 C5 C4 -179.4(3) . 5_566
C7 N2 C6 N1 0.5(3) . .
Ni1 N2 C6 N1 -162.58(18) 10_566 .
C12 N1 C6 N2 -0.7(3) . .
C4 N1 C6 N2 -174.6(2) . .
C6 N2 C7 C8 179.9(3) . .
Ni1 N2 C7 C8 -18.7(5) 10_566 .
C6 N2 C7 C12 -0.2(3) . .
Ni1 N2 C7 C12 161.21(19) 10_566 .
N2 C7 C8 C9 179.6(4) . .
C12 C7 C8 C9 -0.2(5) . .
C7 C8 C9 C10 1.5(7) . .
C8 C9 C10 C11 -1.7(8) . .
C9 C10 C11 C12 0.5(7) . .
C10 C11 C12 N1 180.0(4) . .
C10 C11 C12 C7 0.8(6) . .
C6 N1 C12 C11 -178.7(4) . .
C4 N1 C12 C11 -5.2(6) . .
C6 N1 C12 C7 0.5(3) . .
C4 N1 C12 C7 174.1(3) . .
C8 C7 C12 C11 -1.0(5) . .
N2 C7 C12 C11 179.1(3) . .
C8 C7 C12 N1 179.7(3) . .
N2 C7 C12 N1 -0.2(3) . .

loop_
_platon_squeeze_void_nr
_platon_squeeze_void_average_x
_platon_squeeze_void_average_y
_platon_squeeze_void_average_z
_platon_squeeze_void_volume
_platon_squeeze_void_count_electrons
_platon_squeeze_void_content
1 0.000 0.000 -0.005 1092 360 ' '
